data_2228003
loop_
_publ_author_name
'Kargar, Hadi'
'Kia, Reza'
'Akkurt, Mehmet'
'B\"uy\"ukg\"ung\"or, Orhan'

_publ_section_title
;
 <i>N</i>'-[(<i>E</i>)-2-Hydroxy-5-methoxybenzylidene]pyridine-4-carbohydrazide
;
_journal_coeditor_code SJ5051
_journal_issue 11
_journal_name_full 'Acta Crystallographica Section E'
_journal_page_first o2982
_journal_paper_doi 10.1107/S1600536810043382
_journal_volume 66
_journal_year 2010
_chemical_formula_iupac 'C14 H13 N3 O3'
_chemical_formula_moiety 'C14 H13 N3 O3'
_chemical_formula_sum 'C14 H13 N3 O3'
_chemical_formula_weight 271.27
_chemical_name_systematic
;
<i>N</i>'-[(<i>E</i>)-2-Hydroxy-5-methoxybenzylidene]pyridine-4-carbohydrazide
;
_space_group_IT_number 9
_symmetry_cell_setting monoclinic
_symmetry_space_group_name_Hall 'C -2yc'
_symmetry_space_group_name_H-M 'C 1 c 1'
_atom_sites_solution_hydrogens geom
_atom_sites_solution_primary direct
_atom_sites_solution_secondary difmap
_cell_angle_alpha 90
_cell_angle_beta 96.696(8)
_cell_angle_gamma 90
_cell_formula_units_Z 4
_cell_length_a 6.1114(6)
_cell_length_b 29.489(3)
_cell_length_c 7.4820(7)
_cell_measurement_reflns_used 7613
_cell_measurement_temperature 296
_cell_measurement_theta_max 28.01
_cell_measurement_theta_min 2.76
_cell_volume 1339.2(2)
_computing_cell_refinement 'X-AREA (Stoe & Cie, 2002)'
_computing_data_collection 'X-AREA (Stoe & Cie, 2002)'
_computing_data_reduction 'X-RED32 (Stoe & Cie, 2002)'
_computing_molecular_graphics 'ORTEP-3 (Farrugia, 1997)'
_computing_publication_material 'WinGX (Farrugia, 1999)'
_computing_structure_refinement 'SHELXL97 (Sheldrick, 2008)'
_computing_structure_solution 'SIR97 (Altomare <i>et al.</i>,  1999)'
_diffrn_ambient_temperature 296
_diffrn_detector_area_resol_mean 6.67
_diffrn_measured_fraction_theta_full 0.995
_diffrn_measured_fraction_theta_max 0.995
_diffrn_measurement_device '2-circle goniometer'
_diffrn_measurement_device_type 'Stoe IPDS 2'
_diffrn_measurement_method \w
_diffrn_radiation_monochromator 'plane graphite'
_diffrn_radiation_type 'Mo K\a'
_diffrn_radiation_wavelength 0.71073
_diffrn_reflns_av_R_equivalents 0.0384
_diffrn_reflns_av_sigmaI/netI 0.0304
_diffrn_reflns_limit_h_max 7
_diffrn_reflns_limit_h_min -7
_diffrn_reflns_limit_k_max 35
_diffrn_reflns_limit_k_min -38
_diffrn_reflns_limit_l_max 8
_diffrn_reflns_limit_l_min -9
_diffrn_reflns_number 4353
_diffrn_reflns_reduction_process
;
;
_diffrn_reflns_theta_full 27.53
_diffrn_reflns_theta_max 27.53
_diffrn_reflns_theta_min 2.76
_exptl_absorpt_coefficient_mu 0.097
_exptl_absorpt_correction_T_max 0.988
_exptl_absorpt_correction_T_min 0.962
_exptl_absorpt_correction_type integration
_exptl_absorpt_process_details '(X-RED32; Stoe & Cie, 2002)'
_exptl_crystal_colour colourless
_exptl_crystal_density_diffrn 1.345
_exptl_crystal_density_method 'Not Measured'
_exptl_crystal_description prism
_exptl_crystal_F_000 568
_exptl_crystal_size_max 0.670
_exptl_crystal_size_mid 0.337
_exptl_crystal_size_min 0.120
_refine_diff_density_max 0.128
_refine_diff_density_min -0.162
_refine_ls_extinction_coef 0.0090(19)
_refine_ls_extinction_expression Fc^*^=kFc[1+0.001xFc^2^\l^3^/sin(2\q)]^-1/4^
_refine_ls_extinction_method 'SHELXL97 (Sheldrick, 2008)'
_refine_ls_goodness_of_fit_ref 1.110
_refine_ls_hydrogen_treatment mixed
_refine_ls_matrix_type full
_refine_ls_number_parameters 191
_refine_ls_number_reflns 1542
_refine_ls_number_restraints 2
_refine_ls_restrained_S_all 1.109
_refine_ls_R_factor_all 0.0670
_refine_ls_R_factor_gt 0.0461
_refine_ls_shift/su_max 0.000
_refine_ls_shift/su_mean 0.000
_refine_ls_structure_factor_coef Fsqd
_refine_ls_weighting_details 'calc w=1/[\s^2^(Fo^2^)+(0.0582P)^2^]         where P=(Fo^2^+2Fc^2^)/3'
_refine_ls_weighting_scheme calc
_refine_ls_wR_factor_gt 0.1035
_refine_ls_wR_factor_ref 0.1141
_reflns_number_gt 1166
_reflns_number_total 1542
_reflns_threshold_expression I>2\s(I)
_cod_data_source_file sj5051.cif
_cod_data_source_block I
_cod_original_sg_symbol_H-M 'C c'
_cod_database_code 2228003
_cod_database_fobs_code 2228003

loop_
_symmetry_equiv_pos_site_id
_symmetry_equiv_pos_as_xyz
1 x,y,z
2 x,-y,1/2+z
3 1/2+x,1/2+y,z
4 1/2+x,1/2-y,1/2+z

loop_
_atom_site_aniso_label
_atom_site_aniso_U_11
_atom_site_aniso_U_22
_atom_site_aniso_U_33
_atom_site_aniso_U_12
_atom_site_aniso_U_13
_atom_site_aniso_U_23
O1 0.0555(12) 0.0673(16) 0.0905(19) 0.0003(11) -0.0119(12) -0.0055(13)
O2 0.0782(15) 0.0598(16) 0.111(2) 0.0057(12) -0.0066(15) -0.0122(16)
O3 0.0669(13) 0.0602(14) 0.0864(19) 0.0021(11) -0.0310(12) -0.0050(13)
N1 0.0523(12) 0.0570(17) 0.0721(19) 0.0056(12) -0.0115(12) 0.0015(14)
N2 0.0541(12) 0.0544(16) 0.0716(18) 0.0064(12) -0.0195(12) -0.0042(14)
N3 0.0687(18) 0.079(2) 0.090(2) 0.0237(16) 0.0069(15) 0.0059(19)
C1 0.0511(15) 0.061(2) 0.0581(19) 0.0045(13) 0.0008(13) 0.0026(15)
C2 0.0478(14) 0.065(2) 0.066(2) -0.0007(14) 0.0023(13) 0.0000(17)
C3 0.0481(17) 0.078(3) 0.097(3) 0.0108(16) -0.0031(18) 0.003(2)
C4 0.0616(18) 0.069(2) 0.096(3) 0.0148(17) -0.0043(18) -0.002(2)
C5 0.0606(17) 0.058(2) 0.074(2) 0.0017(15) 0.0028(15) -0.0040(18)
C6 0.0495(15) 0.062(2) 0.070(2) 0.0014(13) -0.0011(14) -0.0002(16)
C7 0.081(2) 0.072(2) 0.093(3) -0.0038(19) -0.003(2) -0.011(2)
C8 0.0519(14) 0.059(2) 0.063(2) 0.0013(13) -0.0081(13) 0.0011(16)
C9 0.0458(13) 0.0562(19) 0.066(2) -0.0026(12) -0.0107(13) 0.0011(16)
C10 0.0504(14) 0.0602(19) 0.0565(18) 0.0030(13) -0.0027(13) -0.0032(16)
C11 0.0520(15) 0.070(2) 0.077(2) 0.0048(15) -0.0028(15) -0.0028(19)
C12 0.0548(16) 0.090(3) 0.087(3) 0.0123(18) 0.0011(17) -0.001(2)
C13 0.074(2) 0.061(2) 0.086(3) 0.0101(17) 0.007(2) -0.0042(19)
C14 0.0616(17) 0.058(2) 0.076(2) 0.0017(14) 0.0039(16) -0.0093(18)

loop_
_atom_site_type_symbol
_atom_site_label
_atom_site_fract_x
_atom_site_fract_y
_atom_site_fract_z
_atom_site_U_iso_or_equiv
_atom_site_thermal_displace_type
_atom_site_calc_flag
_atom_site_refinement_flags
_atom_site_occupancy
O O1 -0.1045(4) 0.82503(10) 0.3515(4) 0.0727(9) Uani . . 1.000
O O2 0.2101(5) 0.99107(9) 0.6041(5) 0.0844(10) Uani . . 1.000
O O3 0.2501(4) 0.71171(8) 0.2791(4) 0.0743(9) Uani . . 1.000
N N1 0.2870(4) 0.79115(10) 0.4570(4) 0.0619(9) Uani . . 1.000
N N2 0.4398(4) 0.75656(9) 0.4882(4) 0.0622(9) Uani . . 1.000
N N3 0.8707(5) 0.61195(13) 0.5468(5) 0.0794(11) Uani . . 1.000
C C1 0.1994(5) 0.86852(12) 0.5002(4) 0.0572(10) Uani . . 1.000
C C2 -0.0172(5) 0.86497(12) 0.4151(5) 0.0599(11) Uani . . 1.000
C C3 -0.1453(5) 0.90380(14) 0.3930(6) 0.0753(15) Uani . . 1.000
C C4 -0.0645(6) 0.94459(14) 0.4568(6) 0.0766(13) Uani . . 1.000
C C5 0.1486(5) 0.94855(12) 0.5445(5) 0.0646(11) Uani . . 1.000
C C6 0.2792(5) 0.91072(12) 0.5652(5) 0.0611(11) Uani . . 1.000
C C7 0.4191(7) 0.99583(16) 0.7042(7) 0.0830(14) Uani . . 1.000
C C8 0.3464(5) 0.82985(12) 0.5228(5) 0.0591(11) Uani . . 1.000
C C9 0.4075(4) 0.71774(11) 0.3949(4) 0.0574(10) Uani . . 1.000
C C10 0.5728(5) 0.68156(11) 0.4456(4) 0.0564(10) Uani . . 1.000
C C11 0.7920(5) 0.69069(13) 0.5046(5) 0.0672(11) Uani . . 1.000
C C12 0.9319(6) 0.65507(17) 0.5525(6) 0.0778(15) Uani . . 1.000
C C13 0.6605(6) 0.60362(13) 0.4866(6) 0.0739(14) Uani . . 1.000
C C14 0.5073(5) 0.63664(12) 0.4332(5) 0.0655(11) Uani . . 1.000
H H1 0.007(7) 0.8019(15) 0.363(6) 0.080(12) Uiso . . 1.000
H H2 0.552(7) 0.7604(14) 0.572(6) 0.079(11) Uiso . . 1.000
H H3 -0.28770 0.90210 0.33400 0.0900 Uiso calc R 1.000
H H4 -0.15340 0.97020 0.44150 0.0920 Uiso calc R 1.000
H H6 0.42200 0.91300 0.62290 0.0730 Uiso calc R 1.000
H H7A 0.53150 0.98860 0.62920 0.1250 Uiso calc R 1.000
H H7B 0.43020 0.97560 0.80540 0.1250 Uiso calc R 1.000
H H7C 0.43790 1.02650 0.74600 0.1250 Uiso calc R 1.000
H H8 0.48570 0.83320 0.58600 0.0710 Uiso calc R 1.000
H H11 0.84350 0.72040 0.51180 0.0810 Uiso calc R 1.000
H H12 1.07860 0.66170 0.59120 0.0940 Uiso calc R 1.000
H H13 0.61430 0.57360 0.48040 0.0880 Uiso calc R 1.000
H H14 0.36330 0.62890 0.38980 0.0790 Uiso calc R 1.000

loop_
_atom_type_symbol
_atom_type_description
_atom_type_scat_dispersion_real
_atom_type_scat_dispersion_imag
_atom_type_scat_source
O O 0.0106 0.0060 'International Tables Vol C Tables 4.2.6.8 and 6.1.1.4'
N N 0.0061 0.0033 'International Tables Vol C Tables 4.2.6.8 and 6.1.1.4'
H H 0.0000 0.0000 'International Tables Vol C Tables 4.2.6.8 and 6.1.1.4'
C C 0.0033 0.0016 'International Tables Vol C Tables 4.2.6.8 and 6.1.1.4'

loop_
_exptl_crystal_face_index_h
_exptl_crystal_face_index_k
_exptl_crystal_face_index_l
_exptl_crystal_face_perp_dist
0 1 0 0.0610
0 -1 0 0.0630
0 -3 5 0.1420
-1 6 -5 0.2110
2 2 -3 0.1230
-4 -1 4 0.0950
1 -11 -3 0.1270
0 4 3 0.1370

loop_
_geom_angle_atom_site_label_1
_geom_angle_atom_site_label_2
_geom_angle_atom_site_label_3
_geom_angle_site_symmetry_1
_geom_angle_site_symmetry_2
_geom_angle_site_symmetry_3
_geom_angle
_geom_angle_publ_flag
C5 O2 C7 . . . 117.5(3) no
C2 O1 H1 . . . 110(3) no
N2 N1 C8 . . . 115.9(3) no
N1 N2 C9 . . . 119.0(3) no
C12 N3 C13 . . . 116.4(4) no
C9 N2 H2 . . . 122(3) no
N1 N2 H2 . . . 119(3) no
C2 C1 C6 . . . 119.6(3) no
C2 C1 C8 . . . 122.2(3) no
C6 C1 C8 . . . 118.2(3) no
O1 C2 C3 . . . 118.8(3) no
O1 C2 C1 . . . 122.4(3) no
C1 C2 C3 . . . 118.8(3) no
C2 C3 C4 . . . 120.7(3) no
C3 C4 C5 . . . 121.3(4) no
C4 C5 C6 . . . 119.0(3) no
O2 C5 C4 . . . 115.9(3) no
O2 C5 C6 . . . 125.1(3) no
C1 C6 C5 . . . 120.6(3) no
N1 C8 C1 . . . 120.9(3) no
O3 C9 N2 . . . 123.0(3) no
O3 C9 C10 . . . 121.9(3) no
N2 C9 C10 . . . 115.1(2) no
C11 C10 C14 . . . 117.9(3) no
C9 C10 C11 . . . 122.9(3) no
C9 C10 C14 . . . 119.1(3) no
C10 C11 C12 . . . 118.9(3) no
N3 C12 C11 . . . 124.1(4) no
N3 C13 C14 . . . 124.3(4) no
C10 C14 C13 . . . 118.4(3) no
C2 C3 H3 . . . 120.00 no
C4 C3 H3 . . . 120.00 no
C3 C4 H4 . . . 119.00 no
C5 C4 H4 . . . 119.00 no
C1 C6 H6 . . . 120.00 no
C5 C6 H6 . . . 120.00 no
O2 C7 H7A . . . 109.00 no
O2 C7 H7B . . . 109.00 no
O2 C7 H7C . . . 109.00 no
H7A C7 H7B . . . 109.00 no
H7A C7 H7C . . . 109.00 no
H7B C7 H7C . . . 110.00 no
N1 C8 H8 . . . 120.00 no
C1 C8 H8 . . . 120.00 no
C10 C11 H11 . . . 121.00 no
C12 C11 H11 . . . 121.00 no
N3 C12 H12 . . . 118.00 no
C11 C12 H12 . . . 118.00 no
N3 C13 H13 . . . 118.00 no
C14 C13 H13 . . . 118.00 no
C10 C14 H14 . . . 121.00 no
C13 C14 H14 . . . 121.00 no

loop_
_geom_bond_atom_site_label_1
_geom_bond_atom_site_label_2
_geom_bond_site_symmetry_1
_geom_bond_site_symmetry_2
_geom_bond_distance
_geom_bond_publ_flag
O1 C2 . . 1.356(5) no
O2 C5 . . 1.369(5) no
O2 C7 . . 1.410(6) no
O3 C9 . . 1.230(4) no
O1 H1 . . 0.96(4) no
N1 N2 . . 1.384(4) no
N1 C8 . . 1.279(5) no
N2 C9 . . 1.343(4) no
N3 C13 . . 1.334(5) no
N3 C12 . . 1.325(6) no
N2 H2 . . 0.88(4) no
C1 C6 . . 1.403(5) no
C1 C2 . . 1.404(4) no
C1 C8 . . 1.449(5) no
C2 C3 . . 1.386(5) no
C3 C4 . . 1.365(6) no
C4 C5 . . 1.393(5) no
C5 C6 . . 1.370(5) no
C9 C10 . . 1.488(4) no
C10 C11 . . 1.387(4) no
C10 C14 . . 1.384(5) no
C11 C12 . . 1.375(6) no
C13 C14 . . 1.377(5) no
C3 H3 . . 0.9300 no
C4 H4 . . 0.9300 no
C6 H6 . . 0.9300 no
C7 H7A . . 0.9600 no
C7 H7B . . 0.9600 no
C7 H7C . . 0.9600 no
C8 H8 . . 0.9300 no
C11 H11 . . 0.9300 no
C12 H12 . . 0.9300 no
C13 H13 . . 0.9300 no
C14 H14 . . 0.9300 no

loop_
_geom_contact_atom_site_label_1
_geom_contact_atom_site_label_2
_geom_contact_distance
_geom_contact_site_symmetry_1
_geom_contact_site_symmetry_2
_geom_contact_publ_flag
O1 N1 2.628(4) . . no
O1 C10 3.347(4) . 4_464 no
O2 C7 3.409(6) . 2_574 no
O3 N2 2.872(4) . 4_464 no
O3 C12 3.418(5) . 1_455 no
O3 N1 2.691(4) . . no
O3 C8 3.188(4) . 4_464 no
O1 H12 2.6100 . 4_364 no
O2 H13 2.6500 . 3_455 no
O2 H7B 2.9100 . 2_574 no
O3 H14 2.6400 . . no
O3 H2 2.03(4) . 4_464 no
O3 H8 2.4300 . 4_464 no
N1 O1 2.628(4) . . no
N1 O3 2.691(4) . . no
N1 C11 3.431(5) . 4_464 no
N2 O3 2.872(4) . 4_565 no
N1 H1 1.80(4) . . no
N2 H11 2.6700 . . no
N3 H7C 2.9300 . 3_545 no
N3 H3 2.8500 . 4_665 no
C1 C14 3.576(5) . 4_465 no
C5 C7 3.590(6) . 2_574 no
C6 C13 3.344(6) . 4_465 no
C7 O2 3.409(6) . 2_575 no
C7 C5 3.590(6) . 2_575 no
C8 O3 3.188(4) . 4_565 no
C10 O1 3.347(4) . 4_565 no
C11 N1 3.431(5) . 4_565 no
C12 O3 3.418(5) . 1_655 no
C13 C6 3.344(6) . 4_564 no
C14 C1 3.576(5) . 4_564 no
C5 H7C 3.0900 . 2_574 no
C6 H7A 2.7800 . . no
C6 H7B 2.7100 . . no
C7 H6 2.5200 . . no
C8 H1 2.42(4) . . no
C11 H2 2.61(4) . . no
C12 H3 3.0600 . 4_665 no
C14 H12 3.0900 . 1_455 no
H1 N1 1.80(4) . . no
H1 C8 2.42(4) . . no
H2 C11 2.61(4) . . no
H2 H8 2.1900 . . no
H2 H11 2.2300 . . no
H2 O3 2.03(4) . 4_565 no
H3 N3 2.8500 . 4_364 no
H3 C12 3.0600 . 4_364 no
H4 H7A 2.5700 . 1_455 no
H6 C7 2.5200 . . no
H6 H7A 2.3300 . . no
H6 H7B 2.2900 . . no
H6 H8 2.4100 . . no
H7A C6 2.7800 . . no
H7A H4 2.5700 . 1_655 no
H7A H6 2.3300 . . no
H7B C6 2.7100 . . no
H7B H6 2.2900 . . no
H7B O2 2.9100 . 2_575 no
H7C C5 3.0900 . 2_575 no
H7C N3 2.9300 . 3_455 no
H8 H2 2.1900 . . no
H8 H6 2.4100 . . no
H8 O3 2.4300 . 4_565 no
H11 N2 2.6700 . . no
H11 H2 2.2300 . . no
H12 C14 3.0900 . 1_655 no
H12 O1 2.6100 . 4_665 no
H13 O2 2.6500 . 3_545 no
H14 O3 2.6400 . . no

loop_
_geom_hbond_atom_site_label_D
_geom_hbond_atom_site_label_H
_geom_hbond_atom_site_label_A
_geom_hbond_site_symmetry_A
_geom_hbond_distance_DH
_geom_hbond_distance_HA
_geom_hbond_distance_DA
_geom_hbond_angle_DHA
_geom_hbond_publ_flag
O1 H1 N1 . 0.96(4) 1.80(4) 2.628(4) 142(4) yes
N2 H2 O3 4_565 0.88(4) 2.03(4) 2.872(4) 161(4) yes
C8 H8 O3 4_565 0.93 2.43 3.188(4) 139 yes

loop_
_geom_torsion_atom_site_label_1
_geom_torsion_atom_site_label_2
_geom_torsion_atom_site_label_3
_geom_torsion_atom_site_label_4
_geom_torsion_site_symmetry_1
_geom_torsion_site_symmetry_2
_geom_torsion_site_symmetry_3
_geom_torsion_site_symmetry_4
_geom_torsion
_geom_torsion_publ_flag
C7 O2 C5 C6 . . . . -4.1(6) no
C7 O2 C5 C4 . . . . 175.8(4) no
N2 N1 C8 C1 . . . . -179.4(3) no
C8 N1 N2 C9 . . . . -167.1(3) no
N1 N2 C9 C10 . . . . -176.4(3) no
N1 N2 C9 O3 . . . . 1.7(5) no
C13 N3 C12 C11 . . . . 1.5(6) no
C12 N3 C13 C14 . . . . -0.7(6) no
C8 C1 C6 C5 . . . . 178.8(3) no
C6 C1 C2 C3 . . . . 1.8(5) no
C2 C1 C6 C5 . . . . -0.8(5) no
C8 C1 C2 O1 . . . . 1.3(5) no
C8 C1 C2 C3 . . . . -177.8(3) no
C6 C1 C2 O1 . . . . -179.2(3) no
C2 C1 C8 N1 . . . . 3.7(5) no
C6 C1 C8 N1 . . . . -175.9(3) no
C1 C2 C3 C4 . . . . -1.6(6) no
O1 C2 C3 C4 . . . . 179.3(4) no
C2 C3 C4 C5 . . . . 0.5(6) no
C3 C4 C5 O2 . . . . -179.3(4) no
C3 C4 C5 C6 . . . . 0.6(6) no
O2 C5 C6 C1 . . . . 179.5(3) no
C4 C5 C6 C1 . . . . -0.4(5) no
O3 C9 C10 C14 . . . . -30.5(4) no
O3 C9 C10 C11 . . . . 149.2(3) no
N2 C9 C10 C14 . . . . 147.6(3) no
N2 C9 C10 C11 . . . . -32.7(4) no
C14 C10 C11 C12 . . . . -1.8(5) no
C9 C10 C11 C12 . . . . 178.5(3) no
C9 C10 C14 C13 . . . . -177.8(3) no
C11 C10 C14 C13 . . . . 2.5(5) no
C10 C11 C12 N3 . . . . -0.3(6) no
N3 C13 C14 C10 . . . . -1.4(6) no

loop_
_cod_related_entry_id
_cod_related_entry_database
_cod_related_entry_code
1 ChemSpider 11042768
